data_4308777
loop_
_publ_author_name
'Zheming Wang'
'Bin Zhang'
'Mohamedally Kurmoo'
'Mark A. Green'
'Hideki Fujiwara'
'Takeo Otsuka'
'Hayao Kobayashi'

_publ_section_title
;
Synthesis and Characterization of a Porous Magnetic Diamond Framework,
Co3(HCOO)6, and Its N2 Sorption Characteristic
;
_journal_name_full 'Inorganic Chemistry'
_journal_page_first 1230
_journal_page_last 1237
_journal_paper_doi 10.1021/ic048986r
_journal_volume 44
_journal_year 2005
_chemical_formula_sum 'C6 H6 Co3 O12'
_chemical_formula_weight 446.90
_chemical_name_systematic
; 
 ? 
;
_space_group_IT_number 14
_symmetry_cell_setting monoclinic
_symmetry_space_group_name_Hall '-P 2ybc'
_symmetry_space_group_name_H-M 'P 1 21/c 1'
_atom_sites_solution_hydrogens geom
_atom_sites_solution_primary direct
_atom_sites_solution_secondary difmap
_audit_creation_method SHELXL-97
_cell_angle_alpha 90.00
_cell_angle_beta 127.204(2)
_cell_angle_gamma 90.00
_cell_formula_units_Z 4
_cell_length_a 11.2783(4)
_cell_length_b 9.8567(4)
_cell_length_c 18.1630(6)
_cell_measurement_reflns_used 28713
_cell_measurement_temperature 105.0(1)
_cell_measurement_theta_max 27.47
_cell_measurement_theta_min 3.39
_cell_volume 1608.21(11)
_computing_cell_refinement 'HKL Scalepack (Otwinowski & Minor, 1997)'
_computing_data_collection 'KappaCCD (Nonius B. V., 1998)'
_computing_data_reduction 'HKL Denzo (Otwinowski & Minor, 1997) & maXus (Mackay et al., 1998)'
_computing_molecular_graphics 'Bruker SHELXTL V5.1 (Sheldrick, 1998)'
_computing_publication_material 'SHELXL-97 (Sheldrick, 1997)'
_computing_structure_refinement 'SHELXL-97 (Sheldrick, 1997)'
_computing_structure_solution 'SHELXS-97 (Sheldrick, 1997)'
_diffrn_ambient_temperature 105.0(1)
_diffrn_detector_area_resol_mean 0.76
_diffrn_measured_fraction_theta_full 0.998
_diffrn_measured_fraction_theta_max 0.998
_diffrn_measurement_device_type 'NONIUS KappaCCD'
_diffrn_measurement_method CCD
_diffrn_radiation_monochromator graphite
_diffrn_radiation_source 'fine-focus sealed tube'
_diffrn_radiation_type MoK\a
_diffrn_radiation_wavelength 0.71073
_diffrn_reflns_av_R_equivalents 0.1230
_diffrn_reflns_av_sigmaI/netI 0.0766
_diffrn_reflns_limit_h_max 14
_diffrn_reflns_limit_h_min -14
_diffrn_reflns_limit_k_max 12
_diffrn_reflns_limit_k_min -12
_diffrn_reflns_limit_l_max 23
_diffrn_reflns_limit_l_min -23
_diffrn_reflns_number 28713
_diffrn_reflns_theta_full 27.47
_diffrn_reflns_theta_max 27.47
_diffrn_reflns_theta_min 3.49
_diffrn_standards_decay_% 0
_exptl_absorpt_coefficient_mu 3.107
_exptl_absorpt_correction_T_max 0.860
_exptl_absorpt_correction_T_min 0.672
_exptl_absorpt_correction_type multi-scan
_exptl_absorpt_process_details
;
multi-scan from symmetry-related measurements 
Sortav (Blessing 1995, 1997)
;
_exptl_crystal_colour red
_exptl_crystal_density_diffrn 1.846
_exptl_crystal_density_method 'not measured'
_exptl_crystal_description 'thin plate'
_exptl_crystal_F_000 876
_exptl_crystal_size_max 0.15
_exptl_crystal_size_mid 0.12
_exptl_crystal_size_min 0.05
_refine_diff_density_max 0.610
_refine_diff_density_min -0.596
_refine_diff_density_rms 0.122
_refine_ls_extinction_coef 0.0030(5)
_refine_ls_extinction_expression Fc^*^=kFc[1+0.001xFc^2^\l^3^/sin(2\q)]^-1/4^
_refine_ls_extinction_method SHELXL
_refine_ls_goodness_of_fit_ref 1.006
_refine_ls_hydrogen_treatment mixed
_refine_ls_matrix_type full
_refine_ls_number_parameters 213
_refine_ls_number_reflns 3671
_refine_ls_number_restraints 0
_refine_ls_restrained_S_all 1.006
_refine_ls_R_factor_all 0.0666
_refine_ls_R_factor_gt 0.0379
_refine_ls_shift/su_max 0.001
_refine_ls_shift/su_mean 0.000
_refine_ls_structure_factor_coef Fsqd
_refine_ls_weighting_details 'calc w=1/[\s^2^(Fo^2^)+(0.0376P)^2^+0.0000P] where P=(Fo^2^+2Fc^2^)/3'
_refine_ls_weighting_scheme calc
_refine_ls_wR_factor_gt 0.0800
_refine_ls_wR_factor_ref 0.0862
_reflns_number_gt 2619
_reflns_number_total 3671
_reflns_threshold_expression >2sigma(I)
_cod_data_source_file ic048986rsi20041026_094359_3.cif
_cod_data_source_block 2-105K
_cod_depositor_comments
;
The following automatic conversions were performed:
'_symmetry_cell_setting' value 'Monoclinic' changed to 'monoclinic'
according to '/home/saulius/struct/CIF-dictionaries/cif_core.dic'
dictionary named 'cif_core.dic' version 2.4.1 from 2010-06-29.

Automatic conversion script
Id: cif_fix_enum 1527 2010-12-29 10:47:43Z saulius 
;
_cod_original_cell_volume 1608.21(10)
_cod_database_code 4308777

loop_
_symmetry_equiv_pos_as_xyz
'x, y, z'
'-x, y+1/2, -z+1/2'
'-x, -y, -z'
'x, -y-1/2, z-1/2'

loop_
_atom_site_label
_atom_site_type_symbol
_atom_site_fract_x
_atom_site_fract_y
_atom_site_fract_z
_atom_site_U_iso_or_equiv
_atom_site_adp_type
_atom_site_occupancy
_atom_site_symmetry_multiplicity
_atom_site_calc_flag
_atom_site_refinement_flags
_atom_site_disorder_assembly
_atom_site_disorder_group
Co1 Co 0.37787(5) 0.07823(4) 0.13313(3) 0.01511(14) Uani 1 1 d . . .
Co2 Co 0.57001(5) -0.11166(4) 0.31050(3) 0.01589(14) Uani 1 1 d . . .
Co3 Co 0.5000 0.0000 0.0000 0.01674(17) Uani 1 2 d S . .
Co4 Co 0.0000 0.0000 0.0000 0.01687(17) Uani 1 2 d S . .
O1 O 0.4367(3) 0.1989(2) 0.24506(14) 0.0176(5) Uani 1 1 d . . .
O2 O 0.5510(3) 0.0584(2) 0.36783(15) 0.0203(5) Uani 1 1 d . . .
O3 O 0.5894(3) -0.0062(2) 0.21875(15) 0.0178(5) Uani 1 1 d . . .
O4 O 0.6817(3) 0.0061(2) 0.13968(16) 0.0230(6) Uani 1 1 d . . .
O5 O 0.4555(3) 0.2554(2) 0.10876(14) 0.0180(5) Uani 1 1 d . . .
O6 O 0.4793(3) 0.2089(2) -0.00256(15) 0.0213(6) Uani 1 1 d . . .
O7 O 0.3454(3) -0.0846(2) 0.19520(15) 0.0187(5) Uani 1 1 d . . .
O8 O 0.0999(3) -0.1053(2) 0.12315(16) 0.0224(6) Uani 1 1 d . . .
O9 O 0.3392(3) -0.0279(2) 0.02358(15) 0.0176(5) Uani 1 1 d . . .
O10 O 0.1152(3) -0.1155(2) -0.03300(16) 0.0209(5) Uani 1 1 d . . .
O11 O 0.1639(3) 0.1534(2) 0.06035(14) 0.0168(5) Uani 1 1 d . . .
O12 O 0.2045(3) 0.3771(2) 0.09124(15) 0.0195(5) Uani 1 1 d . . .
C1 C 0.4991(4) 0.1712(3) 0.3303(2) 0.0218(8) Uani 1 1 d . . .
C2 C 0.6939(5) -0.0133(3) 0.2116(3) 0.0210(8) Uani 1 1 d . . .
C3 C 0.4689(4) 0.2881(3) 0.0464(2) 0.0211(8) Uani 1 1 d . . .
C4 C 0.2309(4) -0.1304(3) 0.1862(2) 0.0208(8) Uani 1 1 d . . .
C5 C 0.2265(4) -0.1071(3) -0.0295(2) 0.0195(8) Uani 1 1 d . . .
C6 C 0.1219(5) 0.2778(3) 0.0501(2) 0.0209(8) Uani 1 1 d . . .
H1 H 0.508(4) 0.255(3) 0.370(2) 0.018(4) Uiso 1 1 d . . .
H2 H 0.781(5) -0.029(3) 0.262(2) 0.018(4) Uiso 1 1 d . . .
H3 H 0.482(4) 0.391(3) 0.040(2) 0.018(4) Uiso 1 1 d . . .
H4 H 0.250(4) -0.201(3) 0.233(2) 0.018(4) Uiso 1 1 d . . .
H5 H 0.238(4) -0.157(3) -0.069(2) 0.018(4) Uiso 1 1 d . . .
H6 H 0.012(4) 0.295(3) 0.006(2) 0.018(4) Uiso 1 1 d . . .

loop_
_atom_site_aniso_label
_atom_site_aniso_U_11
_atom_site_aniso_U_22
_atom_site_aniso_U_33
_atom_site_aniso_U_23
_atom_site_aniso_U_13
_atom_site_aniso_U_12
Co1 0.0190(3) 0.0120(2) 0.0159(2) -0.00038(17) 0.0114(2) -0.00022(19)
Co2 0.0204(3) 0.0117(2) 0.0168(2) 0.00058(17) 0.0119(2) 0.00051(19)
Co3 0.0208(4) 0.0150(3) 0.0185(3) -0.0012(2) 0.0140(3) -0.0012(3)
Co4 0.0183(4) 0.0143(3) 0.0184(3) -0.0013(2) 0.0113(3) -0.0020(3)
O1 0.0230(15) 0.0131(11) 0.0161(11) -0.0002(9) 0.0115(11) 0.0005(10)
O2 0.0285(16) 0.0143(12) 0.0192(12) 0.0024(9) 0.0150(12) 0.0027(11)
O3 0.0217(15) 0.0144(12) 0.0196(12) -0.0004(9) 0.0137(12) -0.0002(10)
O4 0.0256(16) 0.0273(13) 0.0222(13) 0.0006(10) 0.0176(13) -0.0004(11)
O5 0.0251(15) 0.0145(11) 0.0193(12) -0.0011(9) 0.0158(12) -0.0028(11)
O6 0.0336(17) 0.0172(12) 0.0233(12) -0.0007(10) 0.0226(13) 0.0006(11)
O7 0.0225(15) 0.0151(12) 0.0188(12) -0.0005(9) 0.0127(12) -0.0007(10)
O8 0.0230(16) 0.0224(13) 0.0214(12) 0.0008(10) 0.0132(12) -0.0031(11)
O9 0.0198(15) 0.0155(12) 0.0202(12) -0.0030(9) 0.0135(11) -0.0026(11)
O10 0.0211(15) 0.0189(12) 0.0257(13) -0.0045(10) 0.0158(12) -0.0042(11)
O11 0.0193(14) 0.0123(12) 0.0185(12) -0.0012(9) 0.0113(11) -0.0008(10)
O12 0.0207(14) 0.0142(12) 0.0211(12) -0.0033(9) 0.0112(11) -0.0027(11)
C1 0.028(2) 0.0155(18) 0.0245(19) 0.0010(14) 0.0176(18) -0.0004(16)
C2 0.018(2) 0.0184(18) 0.0237(19) -0.0013(14) 0.0107(17) -0.0006(16)
C3 0.026(2) 0.0146(17) 0.0276(18) 0.0002(14) 0.0191(18) -0.0001(15)
C4 0.023(2) 0.0181(18) 0.0221(19) -0.0012(14) 0.0144(18) -0.0016(16)
C5 0.026(2) 0.0166(18) 0.0202(18) -0.0009(14) 0.0162(18) 0.0011(16)
C6 0.024(2) 0.023(2) 0.0199(18) 0.0015(15) 0.0150(18) -0.0014(17)

loop_
_atom_type_symbol
_atom_type_description
_atom_type_scat_dispersion_real
_atom_type_scat_dispersion_imag
_atom_type_scat_source
C C 0.0033 0.0016 'International Tables Vol C Tables 4.2.6.8 and 6.1.1.4'
H H 0.0000 0.0000 'International Tables Vol C Tables 4.2.6.8 and 6.1.1.4'
O O 0.0106 0.0060 'International Tables Vol C Tables 4.2.6.8 and 6.1.1.4'
Co Co 0.3494 0.9721 'International Tables Vol C Tables 4.2.6.8 and 6.1.1.4'

loop_
_geom_angle_atom_site_label_1
_geom_angle_atom_site_label_2
_geom_angle_atom_site_label_3
_geom_angle
_geom_angle_site_symmetry_1
_geom_angle_site_symmetry_3
_geom_angle_publ_flag
O9 Co1 O11 94.66(9) . . ?
O9 Co1 O3 89.80(9) . . ?
O11 Co1 O3 172.61(8) . . ?
O9 Co1 O1 173.18(10) . . ?
O11 Co1 O1 88.80(9) . . ?
O3 Co1 O1 87.39(9) . . ?
O9 Co1 O5 95.19(8) . . ?
O11 Co1 O5 92.35(9) . . ?
O3 Co1 O5 93.11(9) . . ?
O1 Co1 O5 78.78(8) . . ?
O9 Co1 O7 97.27(8) . . ?
O11 Co1 O7 95.81(9) . . ?
O3 Co1 O7 77.76(9) . . ?
O1 Co1 O7 88.20(8) . . ?
O5 Co1 O7 164.49(9) . . ?
O12 Co2 O2 93.32(9) 2_645 . ?
O12 Co2 O3 92.80(9) 2_645 . ?
O2 Co2 O3 95.28(8) . . ?
O12 Co2 O1 92.03(9) 2_645 2_645 ?
O2 Co2 O1 170.03(9) . 2_645 ?
O3 Co2 O1 92.85(8) . 2_645 ?
O12 Co2 O5 88.83(9) 2_645 2_645 ?
O2 Co2 O5 93.14(8) . 2_645 ?
O3 Co2 O5 171.32(8) . 2_645 ?
O1 Co2 O5 78.56(8) 2_645 2_645 ?
O12 Co2 O7 170.49(9) 2_645 . ?
O2 Co2 O7 88.23(9) . . ?
O3 Co2 O7 77.71(9) . . ?
O1 Co2 O7 87.88(9) 2_645 . ?
O5 Co2 O7 100.47(9) 2_645 . ?
O6 Co3 O6 180.00(14) 3_655 . ?
O6 Co3 O4 89.25(9) 3_655 . ?
O6 Co3 O4 90.75(9) . . ?
O6 Co3 O4 90.75(9) 3_655 3_655 ?
O6 Co3 O4 89.25(9) . 3_655 ?
O4 Co3 O4 180.00(12) . 3_655 ?
O6 Co3 O9 92.00(9) 3_655 3_655 ?
O6 Co3 O9 88.00(9) . 3_655 ?
O4 Co3 O9 84.87(9) . 3_655 ?
O4 Co3 O9 95.13(9) 3_655 3_655 ?
O6 Co3 O9 88.00(9) 3_655 . ?
O6 Co3 O9 92.00(9) . . ?
O4 Co3 O9 95.13(9) . . ?
O4 Co3 O9 84.87(9) 3_655 . ?
O9 Co3 O9 180.00(15) 3_655 . ?
O10 Co4 O10 180.00(10) 3 . ?
O10 Co4 O8 89.39(9) 3 . ?
O10 Co4 O8 90.61(9) . . ?
O10 Co4 O8 90.61(9) 3 3 ?
O10 Co4 O8 89.39(9) . 3 ?
O8 Co4 O8 180.00(17) . 3 ?
O10 Co4 O11 92.20(9) 3 3 ?
O10 Co4 O11 87.80(9) . 3 ?
O8 Co4 O11 86.31(9) . 3 ?
O8 Co4 O11 93.69(9) 3 3 ?
O10 Co4 O11 87.80(9) 3 . ?
O10 Co4 O11 92.20(9) . . ?
O8 Co4 O11 93.69(9) . . ?
O8 Co4 O11 86.31(9) 3 . ?
O11 Co4 O11 180.00(15) 3 . ?
C1 O1 Co1 132.3(2) . . ?
C1 O1 Co2 127.0(2) . 2_655 ?
Co1 O1 Co2 98.08(8) . 2_655 ?
C1 O2 Co2 127.5(2) . . ?
C2 O3 Co1 131.7(2) . . ?
C2 O3 Co2 127.6(2) . . ?
Co1 O3 Co2 99.80(10) . . ?
C2 O4 Co3 132.6(3) . . ?
C3 O5 Co2 126.9(2) . 2_655 ?
C3 O5 Co1 133.0(2) . . ?
Co2 O5 Co1 96.88(9) 2_655 . ?
C3 O6 Co3 131.9(2) . . ?
C4 O7 Co2 126.5(2) . . ?
C4 O7 Co1 133.2(2) . . ?
Co2 O7 Co1 97.68(10) . . ?
C4 O8 Co4 131.9(2) . . ?
C5 O9 Co1 124.7(2) . . ?
C5 O9 Co3 120.2(2) . . ?
Co1 O9 Co3 115.13(11) . . ?
C5 O10 Co4 138.9(2) . . ?
C6 O11 Co1 128.3(2) . . ?
C6 O11 Co4 118.5(2) . . ?
Co1 O11 Co4 113.15(9) . . ?
C6 O12 Co2 130.8(2) . 2_655 ?
O2 C1 O1 125.6(3) . . ?
O2 C1 H1 120.3(17) . . ?
O1 C1 H1 114.1(17) . . ?
O4 C2 O3 125.6(4) . . ?
O4 C2 H2 119(2) . . ?
O3 C2 H2 116(2) . . ?
O6 C3 O5 126.4(3) . . ?
O6 C3 H3 116.8(17) . . ?
O5 C3 H3 116.7(17) . . ?
O8 C4 O7 126.8(3) . . ?
O8 C4 H4 117(2) . . ?
O7 C4 H4 116(2) . . ?
O10 C5 O9 126.5(3) . . ?
O10 C5 H5 122(2) . . ?
O9 C5 H5 111(2) . . ?
O12 C6 O11 126.0(4) . . ?
O12 C6 H6 117.7(19) . . ?
O11 C6 H6 116.3(19) . . ?

loop_
_geom_bond_atom_site_label_1
_geom_bond_atom_site_label_2
_geom_bond_distance
_geom_bond_site_symmetry_2
_geom_bond_publ_flag
Co1 O9 2.048(2) . ?
Co1 O11 2.065(2) . ?
Co1 O3 2.077(2) . ?
Co1 O1 2.088(2) . ?
Co1 O5 2.116(2) . ?
Co1 O7 2.117(2) . ?
Co2 O12 2.043(3) 2_645 ?
Co2 O2 2.052(2) . ?
Co2 O3 2.085(2) . ?
Co2 O1 2.102(2) 2_645 ?
Co2 O5 2.112(2) 2_645 ?
Co2 O7 2.112(2) . ?
Co3 O6 2.069(2) 3_655 ?
Co3 O6 2.069(2) . ?
Co3 O4 2.086(2) . ?
Co3 O4 2.086(2) 3_655 ?
Co3 O9 2.119(2) 3_655 ?
Co3 O9 2.119(2) . ?
Co4 O10 2.070(2) 3 ?
Co4 O10 2.070(2) . ?
Co4 O8 2.074(2) . ?
Co4 O8 2.074(2) 3 ?
Co4 O11 2.110(2) 3 ?
Co4 O11 2.110(2) . ?
O1 C1 1.284(4) . ?
O1 Co2 2.102(2) 2_655 ?
O2 C1 1.249(4) . ?
O3 C2 1.263(4) . ?
O4 C2 1.243(4) . ?
O5 C3 1.271(4) . ?
O5 Co2 2.112(2) 2_655 ?
O6 C3 1.242(4) . ?
O7 C4 1.281(4) . ?
O8 C4 1.229(4) . ?
O9 C5 1.293(4) . ?
O10 C5 1.221(4) . ?
O11 C6 1.287(4) . ?
O12 C6 1.242(4) . ?
O12 Co2 2.043(2) 2_655 ?
C1 H1 1.06(3) . ?
C2 H2 0.86(4) . ?
C3 H3 1.05(3) . ?
C4 H4 1.02(3) . ?
C5 H5 0.94(3) . ?
C6 H6 1.00(4) . ?

loop_
_geom_hbond_atom_site_label_D
_geom_hbond_atom_site_label_H
_geom_hbond_atom_site_label_A
_geom_hbond_distance_DH
_geom_hbond_distance_HA
_geom_hbond_distance_DA
_geom_hbond_angle_DHA
_geom_hbond_site_symmetry_A
C1 H1 O3 1.06(3) 2.68(3) 3.291(4) 116(2) 2_655
C1 H1 O6 1.06(3) 2.55(3) 3.388(4) 136(2) 4_566
C1 H1 O9 1.06(3) 2.70(3) 3.649(4) 150(3) 2_655
C2 H2 O12 0.86(4) 2.73(3) 3.216(4) 117(3) 2_645
C3 H3 O2 1.05(3) 2.53(3) 3.162(4) 118(2) 2_655
C4 H4 O5 1.02(3) 2.81(4) 3.424(4) 119(2) 2_645
C5 H5 O4 0.94(3) 2.47(3) 2.927(4) 110(2) 3_655
C5 H5 O6 0.94(3) 2.67(4) 3.165(5) 114(3) 3_655
C6 H6 O8 1.00(4) 2.65(3) 3.087(4) 107(2) 3
C6 H6 O10 1.00(4) 2.50(3) 2.967(5) 108(2) 3
